data_7028661
loop_
_publ_author_name
'Hameury, Sophie'
'de Fr\'emont, Pierre'
'R Breuil, Pierre-Alain'
'Olivier-Bourbigou, H\'el\`ene'
'Braunstein, Pierre'

_publ_section_title
;
 Synthesis and characterization of oxygen-functionalised-NHC silver(i)
 complexes and NHC transmetallation to nickel(ii).
;
_journal_issue 12
_journal_name_full 'Dalton transactions (Cambridge, England : 2003)'
_journal_page_first 4700
_journal_page_last 4710
_journal_paper_doi 10.1039/c3dt52773e
_journal_volume 43
_journal_year 2014
_chemical_formula_moiety 'C36 H52 Ag N4 O2, Cl, H2 O'
_chemical_formula_sum 'C36 H54 Ag Cl N4 O3'
_chemical_formula_weight 734.15
_chemical_name_common '[(EtOMe)DiPPIm]2AgCl'
_space_group_IT_number 2
_symmetry_cell_setting triclinic
_symmetry_Int_Tables_number 2
_symmetry_space_group_name_Hall '-P 1'
_symmetry_space_group_name_H-M 'P -1'
_atom_sites_solution_hydrogens geom
_atom_sites_solution_primary direct
_atom_sites_solution_secondary difmap
_audit_creation_method SHELXL-97
_cell_angle_alpha 97.641(2)
_cell_angle_beta 102.770(3)
_cell_angle_gamma 92.692(3)
_cell_formula_units_Z 2
_cell_length_a 8.8012(3)
_cell_length_b 11.5154(5)
_cell_length_c 19.3453(12)
_cell_measurement_reflns_used 18500
_cell_measurement_temperature 173(2)
_cell_measurement_theta_max 27.485
_cell_measurement_theta_min 0.998
_cell_volume 1889.24(16)
_computing_cell_refinement 'HKL Scalepack (Otwinowski & Minor 1997)'
_computing_data_collection 'Collect (Bruker AXS BV, 1997-2004)'
_computing_data_reduction 'HKL Denzo and Scalepack (Otwinowski & Minor 1997)'
_computing_molecular_graphics 'Ortep-3 for Windows (Farrugia, 1997)'
_computing_publication_material 'WinGX publication routines (Farrugia, 1999)'
_computing_structure_refinement 'SHELXL-97 (Sheldrick, 2008)'
_computing_structure_solution 'Sir 97'
_diffrn_ambient_temperature 173(2)
_diffrn_detector_area_resol_mean 9
_diffrn_measured_fraction_theta_full 0.979
_diffrn_measured_fraction_theta_max 0.979
_diffrn_measurement_device_type KappaCCD
_diffrn_measurement_method 'CCD rotation images, thick slices'
_diffrn_radiation_monochromator graphite
_diffrn_radiation_probe x-ray
_diffrn_radiation_type MoK\a
_diffrn_radiation_wavelength 0.71069
_diffrn_reflns_av_R_equivalents 0.0403
_diffrn_reflns_av_unetI/netI 0.0617
_diffrn_reflns_limit_h_max 10
_diffrn_reflns_limit_h_min -10
_diffrn_reflns_limit_k_max 13
_diffrn_reflns_limit_k_min -14
_diffrn_reflns_limit_l_max 23
_diffrn_reflns_limit_l_min -23
_diffrn_reflns_number 17158
_diffrn_reflns_theta_full 26.00
_diffrn_reflns_theta_max 26.00
_diffrn_reflns_theta_min 2.61
_diffrn_source 'fine-focus sealed tube'
_exptl_absorpt_coefficient_mu 0.642
_exptl_absorpt_correction_T_max 0.9231
_exptl_absorpt_correction_T_min 0.8596
_exptl_absorpt_correction_type multi-scan
_exptl_absorpt_process_details
;
[c.f. r.h. blessing, acta cryst. (1995), a51, 33-38]
;
_exptl_crystal_colour Colorless
_exptl_crystal_density_diffrn 1.291
_exptl_crystal_density_method 'not measured'
_exptl_crystal_description Prism
_exptl_crystal_F_000 772
_exptl_crystal_recrystallization_method 'DCM - Pentane'
_exptl_crystal_size_max 0.20
_exptl_crystal_size_mid 0.14
_exptl_crystal_size_min 0.06
_refine_diff_density_max 0.694
_refine_diff_density_min -0.680
_refine_diff_density_rms 0.074
_refine_ls_extinction_method none
_refine_ls_goodness_of_fit_ref 1.079
_refine_ls_hydrogen_treatment mixed
_refine_ls_matrix_type full
_refine_ls_number_parameters 422
_refine_ls_number_reflns 7271
_refine_ls_number_restraints 14
_refine_ls_restrained_S_all 1.124
_refine_ls_R_factor_all 0.0788
_refine_ls_R_factor_gt 0.0487
_refine_ls_shift/su_max 0.003
_refine_ls_shift/su_mean 0.000
_refine_ls_structure_factor_coef Fsqd
_refine_ls_weighting_details 'calc w=1/[\s^2^(Fo^2^)+(0.0541P)^2^+0.2885P] where P=(Fo^2^+2Fc^2^)/3'
_refine_ls_weighting_scheme calc
_refine_ls_wR_factor_gt 0.1059
_refine_ls_wR_factor_ref 0.1159
_reflns_number_gt 5358
_reflns_number_total 7271
_reflns_threshold_expression >2sigma(I)
_cod_data_source_file c3dt52773e.txt
_cod_data_source_block compound_13
_cod_database_code 7028661

loop_
_symmetry_equiv_pos_as_xyz
'x, y, z'
'-x, -y, -z'

loop_
_atom_site_label
_atom_site_type_symbol
_atom_site_fract_x
_atom_site_fract_y
_atom_site_fract_z
_atom_site_U_iso_or_equiv
_atom_site_adp_type
_atom_site_occupancy
_atom_site_symmetry_multiplicity
_atom_site_calc_flag
_atom_site_refinement_flags
_atom_site_disorder_assembly
_atom_site_disorder_group
Ag1 Ag 0.12051(3) 0.17944(2) 0.236048(17) 0.04175(12) Uani 1 1 d . . .
C1 C -0.0818(4) 0.0671(3) 0.2071(2) 0.0406(9) Uani 1 1 d . . .
C2 C -0.2479(4) -0.0972(3) 0.1769(2) 0.0519(11) Uani 1 1 d . . .
H2 H -0.2848 -0.1760 0.1685 0.062 Uiso 1 1 calc R . .
C3 C -0.3331(4) -0.0038(3) 0.1695(3) 0.0536(11) Uani 1 1 d . . .
H3 H -0.4413 -0.0059 0.1548 0.064 Uiso 1 1 calc R . .
C4 C 0.0400(4) -0.1203(3) 0.2168(2) 0.0426(9) Uani 1 1 d . . .
C5 C 0.1202(4) -0.1517(3) 0.1629(2) 0.0423(10) Uani 1 1 d . . .
C6 C 0.2527(4) -0.2127(3) 0.1816(2) 0.0482(11) Uani 1 1 d . . .
H6 H 0.3103 -0.2340 0.1476 0.058 Uiso 1 1 calc R . .
C7 C 0.2998(5) -0.2420(3) 0.2490(3) 0.0610(13) Uani 1 1 d . . .
H7 H 0.3881 -0.2833 0.2601 0.073 Uiso 1 1 calc R . .
C8 C 0.2172(5) -0.2107(4) 0.3005(3) 0.0733(14) Uani 1 1 d . . .
H8 H 0.2502 -0.2316 0.3460 0.088 Uiso 1 1 calc R . .
C9 C 0.0848(5) -0.1481(4) 0.2854(3) 0.0656(13) Uani 1 1 d . D .
C10 C 0.0691(4) -0.1234(3) 0.0880(2) 0.0459(10) Uani 1 1 d . . .
H10 H -0.0260 -0.0817 0.0859 0.055 Uiso 1 1 calc R . .
C11 C 0.1911(5) -0.0411(4) 0.0698(3) 0.0639(12) Uani 1 1 d . . .
H11A H 0.2119 0.0292 0.1042 0.096 Uiso 1 1 calc R . .
H11B H 0.1521 -0.0212 0.0228 0.096 Uiso 1 1 calc R . .
H11C H 0.2857 -0.0797 0.0708 0.096 Uiso 1 1 calc R . .
C12 C 0.0275(5) -0.2343(4) 0.0324(3) 0.0670(13) Uani 1 1 d . . .
H12A H 0.1195 -0.2756 0.0315 0.101 Uiso 1 1 calc R . .
H12B H -0.0133 -0.2128 -0.0141 0.101 Uiso 1 1 calc R . .
H12C H -0.0499 -0.2841 0.0447 0.101 Uiso 1 1 calc R . .
C16 C -0.2769(4) 0.2165(3) 0.1854(2) 0.0499(11) Uani 1 1 d . . .
H16A H -0.1861 0.2707 0.2072 0.060 Uiso 1 1 calc R . .
H16B H -0.3544 0.2306 0.2136 0.060 Uiso 1 1 calc R . .
C17 C -0.3417(4) 0.2408(3) 0.1115(2) 0.0512(11) Uani 1 1 d . . .
H17A H -0.3540 0.3241 0.1120 0.061 Uiso 1 1 calc R . .
H17B H -0.2709 0.2179 0.0810 0.061 Uiso 1 1 calc R . .
C18 C -0.5562(5) 0.1883(4) 0.0123(3) 0.0734(14) Uani 1 1 d . . .
H18A H -0.5716 0.2696 0.0090 0.110 Uiso 1 1 calc R . .
H18B H -0.6551 0.1428 -0.0034 0.110 Uiso 1 1 calc R . .
H18C H -0.4876 0.1611 -0.0176 0.110 Uiso 1 1 calc R . .
C19 C 0.3162(4) 0.2985(3) 0.2610(2) 0.0365(8) Uani 1 1 d . . .
C20 C 0.5183(4) 0.4280(3) 0.3197(2) 0.0449(9) Uani 1 1 d . . .
H20 H 0.5963 0.4685 0.3567 0.054 Uiso 1 1 calc R . .
C21 C 0.4842(4) 0.4473(3) 0.2513(2) 0.0431(9) Uani 1 1 d . . .
H21 H 0.5337 0.5033 0.2315 0.052 Uiso 1 1 calc R . .
C22 C 0.4058(5) 0.2953(3) 0.3911(2) 0.0479(10) Uani 1 1 d . . .
C23 C 0.3081(5) 0.3501(3) 0.4320(2) 0.0546(11) Uani 1 1 d . . .
C24 C 0.3053(6) 0.3117(4) 0.4962(3) 0.0795(16) Uani 1 1 d . . .
H24 H 0.2413 0.3460 0.5242 0.095 Uiso 1 1 calc R . .
C25 C 0.3956(7) 0.2231(5) 0.5202(3) 0.0884(18) Uani 1 1 d . . .
H25 H 0.3942 0.2002 0.5644 0.106 Uiso 1 1 calc R . .
C26 C 0.4868(6) 0.1696(4) 0.4783(3) 0.0807(16) Uani 1 1 d . . .
H26 H 0.5453 0.1092 0.4944 0.097 Uiso 1 1 calc R . .
C27 C 0.4944(5) 0.2029(4) 0.4127(2) 0.0589(12) Uani 1 1 d . B .
C28 C 0.5929(5) 0.1412(4) 0.3662(2) 0.0608(12) Uani 1 1 d D . .
H28 H 0.5495 0.1555 0.3171 0.073 Uiso 1 1 calc . A 1
C29A C 0.5722(16) 0.0047(8) 0.3655(8) 0.0680(16) Uani 0.434(8) 1 d PD B 1
H29A H 0.4633 -0.0215 0.3503 0.102 Uiso 0.434(8) 1 calc PR B 1
H29B H 0.6128 -0.0134 0.4128 0.102 Uiso 0.434(8) 1 calc PR B 1
H29C H 0.6280 -0.0344 0.3329 0.102 Uiso 0.434(8) 1 calc PR B 1
C29B C 0.5227(11) 0.0263(7) 0.3282(6) 0.0680(16) Uani 0.566(8) 1 d PD B 2
H29D H 0.5903 -0.0078 0.2998 0.102 Uiso 0.566(8) 1 calc PR B 2
H29E H 0.4233 0.0354 0.2977 0.102 Uiso 0.566(8) 1 calc PR B 2
H29F H 0.5082 -0.0242 0.3623 0.102 Uiso 0.566(8) 1 calc PR B 2
C30A C 0.7476(12) 0.1885(11) 0.3844(7) 0.0680(16) Uani 0.434(8) 1 d PD B 1
H30A H 0.8053 0.1475 0.3534 0.102 Uiso 0.434(8) 1 calc PR B 1
H30B H 0.7933 0.1804 0.4332 0.102 Uiso 0.434(8) 1 calc PR B 1
H30C H 0.7508 0.2703 0.3792 0.102 Uiso 0.434(8) 1 calc PR B 1
C30B C 0.7664(9) 0.1322(9) 0.4096(5) 0.0680(16) Uani 0.566(8) 1 d PD B 2
H30D H 0.8110 0.2089 0.4329 0.102 Uiso 0.566(8) 1 calc PR B 2
H30E H 0.8278 0.1010 0.3772 0.102 Uiso 0.566(8) 1 calc PR B 2
H30F H 0.7652 0.0811 0.4449 0.102 Uiso 0.566(8) 1 calc PR B 2
C31 C 0.2100(5) 0.4490(4) 0.4063(2) 0.0579(12) Uani 1 1 d . . .
H31 H 0.2393 0.4694 0.3632 0.069 Uiso 1 1 calc R . .
C32 C 0.2432(7) 0.5571(4) 0.4625(3) 0.0884(18) Uani 1 1 d . . .
H32A H 0.1826 0.6186 0.4449 0.133 Uiso 1 1 calc R . .
H32B H 0.3523 0.5825 0.4728 0.133 Uiso 1 1 calc R . .
H32C H 0.2157 0.5388 0.5054 0.133 Uiso 1 1 calc R . .
C33 C 0.0370(6) 0.4072(5) 0.3865(3) 0.0867(17) Uani 1 1 d . . .
H33A H 0.0193 0.3398 0.3499 0.130 Uiso 1 1 calc R . .
H33B H -0.0231 0.4690 0.3691 0.130 Uiso 1 1 calc R . .
H33C H 0.0058 0.3863 0.4280 0.130 Uiso 1 1 calc R . .
C34 C 0.2740(4) 0.3657(3) 0.1422(2) 0.0405(9) Uani 1 1 d . . .
H34A H 0.2240 0.2876 0.1232 0.049 Uiso 1 1 calc R . .
H34B H 0.3463 0.3839 0.1132 0.049 Uiso 1 1 calc R . .
C35 C 0.1516(4) 0.4536(3) 0.1376(2) 0.0493(10) Uani 1 1 d . . .
H35A H 0.2011 0.5325 0.1540 0.059 Uiso 1 1 calc R . .
H35B H 0.0939 0.4498 0.0884 0.059 Uiso 1 1 calc R . .
C36 C -0.0608(5) 0.5128(4) 0.1844(3) 0.0805(17) Uani 1 1 d . . .
H36A H -0.0067 0.5872 0.2071 0.121 Uiso 1 1 calc R . .
H36B H -0.1333 0.4897 0.2115 0.121 Uiso 1 1 calc R . .
H36C H -0.1167 0.5198 0.1367 0.121 Uiso 1 1 calc R . .
N1 N -0.0938(3) -0.0516(2) 0.19966(18) 0.0424(8) Uani 1 1 d . . .
N2 N -0.2315(3) 0.0952(2) 0.18762(18) 0.0438(8) Uani 1 1 d . . .
N3 N 0.4157(3) 0.3367(2) 0.32502(17) 0.0397(7) Uani 1 1 d . . .
N4 N 0.3605(3) 0.3671(2) 0.21624(16) 0.0361(7) Uani 1 1 d . . .
O1 O -0.4891(3) 0.1758(2) 0.08431(17) 0.0575(8) Uani 1 1 d . . .
O2 O 0.0488(3) 0.4268(2) 0.18124(17) 0.0592(8) Uani 1 1 d . . .
Cl1 Cl 0.56470(11) 0.61942(9) 0.13032(7) 0.0614(3) Uani 1 1 d . . .
O3 O 0.2845(4) 0.5116(5) -0.0041(3) 0.0914(12) Uani 1 1 d D . .
C13 C -0.0066(8) -0.1142(6) 0.3414(4) 0.110(2) Uani 1 1 d D . .
H13 H -0.0719 -0.0507 0.3275 0.133 Uiso 1 1 calc R C 1
C15A C -0.0443(19) -0.1904(14) 0.3905(8) 0.125(3) Uani 0.468(7) 1 d PD D 2
H15A H -0.1011 -0.1488 0.4217 0.188 Uiso 0.468(7) 1 calc PR D 2
H15B H 0.0504 -0.2137 0.4185 0.188 Uiso 0.468(7) 1 calc PR D 2
H15C H -0.1073 -0.2589 0.3637 0.188 Uiso 0.468(7) 1 calc PR D 2
C14B C -0.1208(15) -0.2380(11) 0.3348(7) 0.125(3) Uani 0.532(7) 1 d PD D 1
H14A H -0.1800 -0.2590 0.2863 0.188 Uiso 0.532(7) 1 calc PR D 1
H14B H -0.1910 -0.2255 0.3662 0.188 Uiso 0.532(7) 1 calc PR D 1
H14C H -0.0568 -0.3003 0.3481 0.188 Uiso 0.532(7) 1 calc PR D 1
C15B C 0.1133(15) -0.0040(12) 0.4014(6) 0.125(3) Uani 0.532(7) 1 d PD D 2
H15D H 0.1468 0.0543 0.3757 0.188 Uiso 0.532(7) 1 calc PR D 2
H15E H 0.2030 -0.0372 0.4271 0.188 Uiso 0.532(7) 1 calc PR D 2
H15F H 0.0566 0.0316 0.4346 0.188 Uiso 0.532(7) 1 calc PR D 2
C14A C 0.0786(18) -0.0832(16) 0.4119(6) 0.125(3) Uani 0.468(7) 1 d PD D 1
H14D H 0.0094 -0.0580 0.4419 0.188 Uiso 0.468(7) 1 calc PR D 1
H14E H 0.1560 -0.0203 0.4141 0.188 Uiso 0.468(7) 1 calc PR D 1
H14F H 0.1292 -0.1499 0.4281 0.188 Uiso 0.468(7) 1 calc PR D 1
H200 H 0.355(5) 0.551(4) 0.025(2) 0.08(2) Uiso 1 1 d D . .
H300 H 0.337(8) 0.493(6) -0.033(3) 0.15(3) Uiso 1 1 d D . .

loop_
_atom_site_aniso_label
_atom_site_aniso_U_11
_atom_site_aniso_U_22
_atom_site_aniso_U_33
_atom_site_aniso_U_23
_atom_site_aniso_U_13
_atom_site_aniso_U_12
Ag1 0.04566(18) 0.03467(17) 0.0485(2) 0.01406(13) 0.01169(13) 0.01277(11)
C1 0.046(2) 0.039(2) 0.045(3) 0.0205(18) 0.0163(17) 0.0176(15)
C2 0.046(2) 0.040(2) 0.079(3) 0.025(2) 0.023(2) 0.0103(16)
C3 0.0374(19) 0.049(2) 0.082(3) 0.028(2) 0.018(2) 0.0104(17)
C4 0.045(2) 0.0313(19) 0.059(3) 0.0174(19) 0.0185(19) 0.0157(15)
C5 0.0344(18) 0.0261(18) 0.065(3) 0.0061(18) 0.0084(18) 0.0050(13)
C6 0.0398(19) 0.0308(19) 0.073(3) 0.002(2) 0.013(2) 0.0084(15)
C7 0.049(2) 0.045(2) 0.089(4) 0.017(2) 0.008(2) 0.0245(18)
C8 0.084(3) 0.065(3) 0.080(4) 0.039(3) 0.014(3) 0.041(2)
C9 0.076(3) 0.059(3) 0.077(4) 0.035(3) 0.028(3) 0.036(2)
C10 0.0357(19) 0.042(2) 0.060(3) 0.005(2) 0.0130(18) 0.0062(15)
C11 0.054(2) 0.072(3) 0.070(4) 0.020(3) 0.017(2) 0.002(2)
C12 0.062(3) 0.060(3) 0.071(4) -0.002(2) 0.005(2) 0.002(2)
C16 0.050(2) 0.036(2) 0.069(3) 0.020(2) 0.014(2) 0.0222(16)
C17 0.042(2) 0.045(2) 0.077(3) 0.028(2) 0.023(2) 0.0142(16)
C18 0.067(3) 0.084(3) 0.071(4) 0.020(3) 0.012(3) 0.022(2)
C19 0.050(2) 0.0303(18) 0.033(2) 0.0092(17) 0.0117(17) 0.0171(15)
C20 0.054(2) 0.035(2) 0.043(3) 0.0090(18) 0.0032(18) 0.0092(16)
C21 0.050(2) 0.0331(19) 0.045(3) 0.0097(18) 0.0062(18) 0.0040(16)
C22 0.074(3) 0.040(2) 0.033(2) 0.0111(18) 0.0132(19) 0.0219(18)
C23 0.081(3) 0.049(2) 0.043(3) 0.015(2) 0.022(2) 0.032(2)
C24 0.125(4) 0.083(3) 0.055(3) 0.029(3) 0.050(3) 0.056(3)
C25 0.147(5) 0.088(4) 0.060(4) 0.044(3) 0.057(3) 0.073(4)
C26 0.134(4) 0.073(3) 0.058(3) 0.041(3) 0.041(3) 0.060(3)
C27 0.090(3) 0.053(3) 0.043(3) 0.019(2) 0.021(2) 0.039(2)
C28 0.095(3) 0.058(3) 0.045(3) 0.027(2) 0.030(2) 0.046(2)
C29A 0.087(4) 0.060(3) 0.061(5) 0.003(3) 0.027(3) 0.018(3)
C29B 0.087(4) 0.060(3) 0.061(5) 0.003(3) 0.027(3) 0.018(3)
C30A 0.087(4) 0.060(3) 0.061(5) 0.003(3) 0.027(3) 0.018(3)
C30B 0.087(4) 0.060(3) 0.061(5) 0.003(3) 0.027(3) 0.018(3)
C31 0.079(3) 0.052(2) 0.053(3) 0.019(2) 0.024(2) 0.035(2)
C32 0.124(4) 0.061(3) 0.075(4) 0.002(3) 0.009(3) 0.051(3)
C33 0.075(3) 0.081(4) 0.112(5) 0.024(3) 0.028(3) 0.033(3)
C34 0.053(2) 0.0336(19) 0.036(2) 0.0113(17) 0.0066(17) 0.0087(15)
C35 0.057(2) 0.043(2) 0.048(3) 0.018(2) 0.002(2) 0.0129(17)
C36 0.057(3) 0.057(3) 0.135(5) 0.029(3) 0.024(3) 0.026(2)
N1 0.0433(16) 0.0316(16) 0.061(2) 0.0222(15) 0.0182(15) 0.0156(12)
N2 0.0410(16) 0.0370(17) 0.060(2) 0.0210(16) 0.0156(15) 0.0162(13)
N3 0.0584(18) 0.0320(16) 0.033(2) 0.0106(14) 0.0131(15) 0.0162(13)
N4 0.0451(16) 0.0317(15) 0.0330(19) 0.0107(14) 0.0068(13) 0.0133(12)
O1 0.0484(15) 0.0555(17) 0.073(2) 0.0331(16) 0.0087(14) 0.0096(12)
O2 0.0552(16) 0.0485(16) 0.083(2) 0.0309(16) 0.0180(15) 0.0228(12)
Cl1 0.0551(6) 0.0463(6) 0.0969(10) 0.0349(6) 0.0318(6) 0.0101(4)
O3 0.057(2) 0.122(3) 0.105(3) 0.027(3) 0.032(2) 0.013(2)
C13 0.134(5) 0.139(6) 0.103(5) 0.083(5) 0.065(4) 0.097(5)
C15A 0.170(7) 0.179(9) 0.081(5) 0.095(7) 0.080(5) 0.112(7)
C14B 0.170(7) 0.179(9) 0.081(5) 0.095(7) 0.080(5) 0.112(7)
C15B 0.170(7) 0.179(9) 0.081(5) 0.095(7) 0.080(5) 0.112(7)
C14A 0.170(7) 0.179(9) 0.081(5) 0.095(7) 0.080(5) 0.112(7)

loop_
_atom_type_symbol
_atom_type_description
_atom_type_scat_dispersion_real
_atom_type_scat_dispersion_imag
_atom_type_scat_source
Ag Ag -0.8971 1.1015 'International Tables Vol C Tables 4.2.6.8 and 6.1.1.4'
C C 0.0033 0.0016 'International Tables Vol C Tables 4.2.6.8 and 6.1.1.4'
N N 0.0061 0.0033 'International Tables Vol C Tables 4.2.6.8 and 6.1.1.4'
O O 0.0106 0.0060 'International Tables Vol C Tables 4.2.6.8 and 6.1.1.4'
Cl Cl 0.1484 0.1585 'International Tables Vol C Tables 4.2.6.8 and 6.1.1.4'
H H 0.0000 0.0000 'International Tables Vol C Tables 4.2.6.8 and 6.1.1.4'

loop_
_geom_angle_atom_site_label_1
_geom_angle_atom_site_label_2
_geom_angle_atom_site_label_3
_geom_angle
C1 Ag1 C19 176.59(13)
N1 C1 N2 104.1(3)
N1 C1 Ag1 127.8(2)
N2 C1 Ag1 128.0(2)
C3 C2 N1 105.6(3)
C3 C2 H2 127.2
N1 C2 H2 127.2
C2 C3 N2 107.7(3)
C2 C3 H3 126.2
N2 C3 H3 126.2
C9 C4 C5 123.5(3)
C9 C4 N1 118.8(3)
C5 C4 N1 117.6(3)
C6 C5 C4 116.6(4)
C6 C5 C10 120.2(4)
C4 C5 C10 123.2(3)
C7 C6 C5 121.3(4)
C7 C6 H6 119.3
C5 C6 H6 119.3
C6 C7 C8 120.5(4)
C6 C7 H7 119.7
C8 C7 H7 119.7
C7 C8 C9 120.9(5)
C7 C8 H8 119.5
C9 C8 H8 119.5
C4 C9 C8 117.1(4)
C4 C9 C13 121.6(4)
C8 C9 C13 121.2(5)
C5 C10 C11 111.7(3)
C5 C10 C12 112.0(3)
C11 C10 C12 111.0(4)
C5 C10 H10 107.3
C11 C10 H10 107.3
C12 C10 H10 107.3
C10 C11 H11A 109.5
C10 C11 H11B 109.5
H11A C11 H11B 109.5
C10 C11 H11C 109.5
H11A C11 H11C 109.5
H11B C11 H11C 109.5
C10 C12 H12A 109.5
C10 C12 H12B 109.5
H12A C12 H12B 109.5
C10 C12 H12C 109.5
H12A C12 H12C 109.5
H12B C12 H12C 109.5
N2 C16 C17 113.1(3)
N2 C16 H16A 109.0
C17 C16 H16A 109.0
N2 C16 H16B 109.0
C17 C16 H16B 109.0
H16A C16 H16B 107.8
O1 C17 C16 108.8(3)
O1 C17 H17A 109.9
C16 C17 H17A 109.9
O1 C17 H17B 109.9
C16 C17 H17B 109.9
H17A C17 H17B 108.3
O1 C18 H18A 109.5
O1 C18 H18B 109.5
H18A C18 H18B 109.5
O1 C18 H18C 109.5
H18A C18 H18C 109.5
H18B C18 H18C 109.5
N4 C19 N3 104.0(3)
N4 C19 Ag1 125.8(3)
N3 C19 Ag1 129.7(3)
C21 C20 N3 107.2(3)
C21 C20 H20 126.4
N3 C20 H20 126.4
C20 C21 N4 106.0(3)
C20 C21 H21 127.0
N4 C21 H21 127.0
C27 C22 C23 122.3(4)
C27 C22 N3 119.1(3)
C23 C22 N3 118.6(3)
C24 C23 C22 117.3(4)
C24 C23 C31 121.4(4)
C22 C23 C31 121.3(4)
C23 C24 C25 121.7(4)
C23 C24 H24 119.2
C25 C24 H24 119.2
C26 C25 C24 119.6(5)
C26 C25 H25 120.2
C24 C25 H25 120.2
C25 C26 C27 121.9(4)
C25 C26 H26 119.0
C27 C26 H26 119.0
C26 C27 C22 117.1(4)
C26 C27 C28 121.4(4)
C22 C27 C28 121.5(4)
C30A C28 C29B 131.0(7)
C30A C28 C27 112.3(6)
C29B C28 C27 113.6(5)
C30A C28 C29A 114.6(7)
C29B C28 C29A 31.5(5)
C27 C28 C29A 109.8(6)
C30A C28 C30B 32.8(5)
C29B C28 C30B 111.0(5)
C27 C28 C30B 112.1(5)
C29A C28 C30B 85.4(6)
C30A C28 H28 106.6
C29B C28 H28 75.7
C27 C28 H28 106.6
C29A C28 H28 106.6
C30B C28 H28 132.5
C28 C29A H29A 109.5
C28 C29A H29B 109.5
H29A C29A H29B 109.5
C28 C29A H29C 109.5
H29A C29A H29C 109.5
H29B C29A H29C 109.5
C28 C29B H29D 109.5
C28 C29B H29E 109.5
H29D C29B H29E 109.5
C28 C29B H29F 109.5
H29D C29B H29F 109.5
H29E C29B H29F 109.5
C28 C30A H30A 109.5
C28 C30A H30B 109.5
H30A C30A H30B 109.5
C28 C30A H30C 109.5
H30A C30A H30C 109.5
H30B C30A H30C 109.5
C28 C30B H30D 109.5
C28 C30B H30E 109.5
H30D C30B H30E 109.5
C28 C30B H30F 109.5
H30D C30B H30F 109.5
H30E C30B H30F 109.5
C32 C31 C33 111.5(4)
C32 C31 C23 110.7(4)
C33 C31 C23 110.2(4)
C32 C31 H31 108.1
C33 C31 H31 108.1
C23 C31 H31 108.1
C31 C32 H32A 109.5
C31 C32 H32B 109.5
H32A C32 H32B 109.5
C31 C32 H32C 109.5
H32A C32 H32C 109.5
H32B C32 H32C 109.5
C31 C33 H33A 109.5
C31 C33 H33B 109.5
H33A C33 H33B 109.5
C31 C33 H33C 109.5
H33A C33 H33C 109.5
H33B C33 H33C 109.5
N4 C34 C35 111.3(3)
N4 C34 H34A 109.4
C35 C34 H34A 109.4
N4 C34 H34B 109.4
C35 C34 H34B 109.4
H34A C34 H34B 108.0
O2 C35 C34 108.5(3)
O2 C35 H35A 110.0
C34 C35 H35A 110.0
O2 C35 H35B 110.0
C34 C35 H35B 110.0
H35A C35 H35B 108.4
O2 C36 H36A 109.5
O2 C36 H36B 109.5
H36A C36 H36B 109.5
O2 C36 H36C 109.5
H36A C36 H36C 109.5
H36B C36 H36C 109.5
C1 N1 C2 111.7(3)
C1 N1 C4 123.1(3)
C2 N1 C4 125.2(3)
C1 N2 C3 110.9(3)
C1 N2 C16 123.9(3)
C3 N2 C16 125.2(3)
C19 N3 C20 111.0(3)
C19 N3 C22 124.3(3)
C20 N3 C22 124.5(3)
C19 N4 C21 111.8(3)
C19 N4 C34 123.3(3)
C21 N4 C34 124.5(3)
C18 O1 C17 112.8(3)
C35 O2 C36 111.3(3)
H200 O3 H300 94(4)
C14A C13 C15A 66.0(10)
C14A C13 C9 116.9(7)
C15A C13 C9 124.8(7)
C14A C13 C14B 109.5(9)
C15A C13 C14B 43.7(8)
C9 C13 C14B 101.6(6)
C14A C13 C15B 35.5(7)
C15A C13 C15B 100.5(9)
C9 C13 C15B 104.2(6)
C14B C13 C15B 144.0(7)
C14A C13 H13 109.5
C15A C13 H13 121.4
C9 C13 H13 109.5
C14B C13 H13 109.5
C15B C13 H13 85.0
C13 C15A H15A 109.5
C13 C15A H15B 109.5
H15A C15A H15B 109.5
C13 C15A H15C 109.5
H15A C15A H15C 109.5
H15B C15A H15C 109.5
C13 C14B H14A 109.5
C13 C14B H14B 109.5
H14A C14B H14B 109.5
C13 C14B H14C 109.5
H14A C14B H14C 109.5
H14B C14B H14C 109.5
C13 C15B H15D 109.5
C13 C15B H15E 109.5
H15D C15B H15E 109.5
C13 C15B H15F 109.5
H15D C15B H15F 109.5
H15E C15B H15F 109.5
C13 C14A H14D 109.5
C13 C14A H14E 109.5
H14D C14A H14E 109.5
C13 C14A H14F 109.5
H14D C14A H14F 109.5
H14E C14A H14F 109.5

loop_
_geom_bond_atom_site_label_1
_geom_bond_atom_site_label_2
_geom_bond_distance
Ag1 C1 2.075(4)
Ag1 C19 2.077(4)
C1 N1 1.352(4)
C1 N2 1.356(4)
C2 C3 1.345(5)
C2 N1 1.384(5)
C2 H2 0.9300
C3 N2 1.371(5)
C3 H3 0.9300
C4 C9 1.384(6)
C4 C5 1.402(5)
C4 N1 1.452(4)
C5 C6 1.393(5)
C5 C10 1.503(6)
C6 C7 1.370(6)
C6 H6 0.9300
C7 C8 1.378(7)
C7 H7 0.9300
C8 C9 1.395(6)
C8 H8 0.9300
C9 C13 1.508(7)
C10 C11 1.528(5)
C10 C12 1.530(6)
C10 H10 0.9800
C11 H11A 0.9600
C11 H11B 0.9600
C11 H11C 0.9600
C12 H12A 0.9600
C12 H12B 0.9600
C12 H12C 0.9600
C16 N2 1.473(4)
C16 C17 1.487(6)
C16 H16A 0.9700
C16 H16B 0.9700
C17 O1 1.421(5)
C17 H17A 0.9700
C17 H17B 0.9700
C18 O1 1.418(6)
C18 H18A 0.9600
C18 H18B 0.9600
C18 H18C 0.9600
C19 N4 1.352(4)
C19 N3 1.354(5)
C20 C21 1.341(5)
C20 N3 1.383(5)
C20 H20 0.9300
C21 N4 1.382(4)
C21 H21 0.9300
C22 C27 1.403(5)
C22 C23 1.407(5)
C22 N3 1.441(5)
C23 C24 1.378(6)
C23 C31 1.530(5)
C24 C25 1.387(6)
C24 H24 0.9300
C25 C26 1.372(6)
C25 H25 0.9300
C26 C27 1.388(6)
C26 H26 0.9300
C27 C28 1.516(6)
C28 C30A 1.393(10)
C28 C29B 1.462(8)
C28 C29A 1.572(10)
C28 C30B 1.587(9)
C28 H28 0.9800
C29A H29A 0.9600
C29A H29B 0.9600
C29A H29C 0.9600
C29B H29D 0.9600
C29B H29E 0.9600
C29B H29F 0.9600
C30A H30A 0.9600
C30A H30B 0.9600
C30A H30C 0.9600
C30B H30D 0.9600
C30B H30E 0.9600
C30B H30F 0.9600
C31 C32 1.510(6)
C31 C33 1.523(6)
C31 H31 0.9800
C32 H32A 0.9600
C32 H32B 0.9600
C32 H32C 0.9600
C33 H33A 0.9600
C33 H33B 0.9600
C33 H33C 0.9600
C34 N4 1.463(5)
C34 C35 1.509(5)
C34 H34A 0.9700
C34 H34B 0.9700
C35 O2 1.417(5)
C35 H35A 0.9700
C35 H35B 0.9700
C36 O2 1.420(5)
C36 H36A 0.9600
C36 H36B 0.9600
C36 H36C 0.9600
O3 H200 0.81(3)
O3 H300 0.81(3)
C13 C14A 1.394(13)
C13 C15A 1.455(12)
C13 C14B 1.679(13)
C13 C15B 1.735(13)
C13 H13 0.9800
C15A H15A 0.9600
C15A H15B 0.9600
C15A H15C 0.9600
C14B H14A 0.9600
C14B H14B 0.9600
C14B H14C 0.9600
C15B H15D 0.9600
C15B H15E 0.9600
C15B H15F 0.9600
C14A H14D 0.9600
C14A H14E 0.9600
C14A H14F 0.9600

loop_
_geom_torsion_atom_site_label_1
_geom_torsion_atom_site_label_2
_geom_torsion_atom_site_label_3
_geom_torsion_atom_site_label_4
_geom_torsion
C19 Ag1 C1 N1 146(2)
C19 Ag1 C1 N2 -30(3)
N1 C2 C3 N2 -0.1(5)
C9 C4 C5 C6 -0.9(6)
N1 C4 C5 C6 177.0(3)
C9 C4 C5 C10 178.8(4)
N1 C4 C5 C10 -3.4(5)
C4 C5 C6 C7 1.1(5)
C10 C5 C6 C7 -178.5(3)
C5 C6 C7 C8 -0.5(6)
C6 C7 C8 C9 -0.4(7)
C5 C4 C9 C8 0.0(6)
N1 C4 C9 C8 -177.8(4)
C5 C4 C9 C13 -179.0(5)
N1 C4 C9 C13 3.2(7)
C7 C8 C9 C4 0.6(7)
C7 C8 C9 C13 179.6(5)
C6 C5 C10 C11 -63.5(4)
C4 C5 C10 C11 116.9(4)
C6 C5 C10 C12 61.8(4)
C4 C5 C10 C12 -117.8(4)
N2 C16 C17 O1 68.7(4)
C1 Ag1 C19 N4 -33(3)
C1 Ag1 C19 N3 138(2)
N3 C20 C21 N4 0.2(4)
C27 C22 C23 C24 1.8(7)
N3 C22 C23 C24 -177.7(4)
C27 C22 C23 C31 -178.6(4)
N3 C22 C23 C31 1.9(6)
C22 C23 C24 C25 0.4(8)
C31 C23 C24 C25 -179.2(5)
C23 C24 C25 C26 -1.9(9)
C24 C25 C26 C27 1.3(10)
C25 C26 C27 C22 0.8(8)
C25 C26 C27 C28 -178.6(5)
C23 C22 C27 C26 -2.4(7)
N3 C22 C27 C26 177.1(4)
C23 C22 C27 C28 177.0(4)
N3 C22 C27 C28 -3.5(6)
C26 C27 C28 C30A -86.0(8)
C22 C27 C28 C30A 94.6(8)
C26 C27 C28 C29B 76.4(7)
C22 C27 C28 C29B -103.0(7)
C26 C27 C28 C29A 42.6(8)
C22 C27 C28 C29A -136.7(7)
C26 C27 C28 C30B -50.5(7)
C22 C27 C28 C30B 130.1(6)
C24 C23 C31 C32 54.4(6)
C22 C23 C31 C32 -125.1(5)
C24 C23 C31 C33 -69.4(6)
C22 C23 C31 C33 111.1(5)
N4 C34 C35 O2 -58.1(4)
N2 C1 N1 C2 -0.8(5)
Ag1 C1 N1 C2 -177.6(3)
N2 C1 N1 C4 -178.3(3)
Ag1 C1 N1 C4 4.9(6)
C3 C2 N1 C1 0.6(5)
C3 C2 N1 C4 178.0(4)
C9 C4 N1 C1 90.6(5)
C5 C4 N1 C1 -87.4(5)
C9 C4 N1 C2 -86.6(5)
C5 C4 N1 C2 95.4(5)
N1 C1 N2 C3 0.8(4)
Ag1 C1 N2 C3 177.5(3)
N1 C1 N2 C16 -178.4(4)
Ag1 C1 N2 C16 -1.6(6)
C2 C3 N2 C1 -0.4(5)
C2 C3 N2 C16 178.7(4)
C17 C16 N2 C1 112.1(4)
C17 C16 N2 C3 -66.9(5)
N4 C19 N3 C20 0.6(4)
Ag1 C19 N3 C20 -171.8(2)
N4 C19 N3 C22 175.0(3)
Ag1 C19 N3 C22 2.6(5)
C21 C20 N3 C19 -0.5(4)
C21 C20 N3 C22 -174.9(3)
C27 C22 N3 C19 94.0(5)
C23 C22 N3 C19 -86.5(5)
C27 C22 N3 C20 -92.3(5)
C23 C22 N3 C20 87.2(5)
N3 C19 N4 C21 -0.5(4)
Ag1 C19 N4 C21 172.3(2)
N3 C19 N4 C34 -173.1(3)
Ag1 C19 N4 C34 -0.3(4)
C20 C21 N4 C19 0.2(4)
C20 C21 N4 C34 172.7(3)
C35 C34 N4 C19 90.0(4)
C35 C34 N4 C21 -81.7(4)
C16 C17 O1 C18 -176.7(3)
C34 C35 O2 C36 174.7(3)
C4 C9 C13 C14A -144.7(9)
C8 C9 C13 C14A 36.3(11)
C4 C9 C13 C15A 137.1(11)
C8 C9 C13 C15A -41.9(13)
C4 C9 C13 C14B 96.2(6)
C8 C9 C13 C14B -82.8(7)
C4 C9 C13 C15B -109.1(6)
C8 C9 C13 C15B 71.9(7)
